data_4029133
loop_
_publ_author_name
'Novakova, Veronika'
'Miletin, Miroslav'
'Filandrov\'a, Tereza'
'Len\<co, Juraj'
'R\%u\<zi\<cka, Ale\<s'
'Zimcik, Petr'

_publ_section_title
;
 Role of steric hindrance in the newman-kwart rearrangement and in the
 synthesis and photophysical properties of arylsulfanyl
 tetrapyrazinoporphyrazines.
;
_journal_issue 5
_journal_name_full 'The Journal of organic chemistry'
_journal_page_first 2082
_journal_page_last 2093
_journal_paper_doi 10.1021/jo402791c
_journal_volume 79
_journal_year 2014
_chemical_formula_moiety 'C18 H10 N4 S2'
_chemical_formula_sum 'C18 H10 N4 S2'
_chemical_formula_weight 346.42
_chemical_name_systematic
; 
 ? 
;
_space_group_IT_number 14
_symmetry_cell_setting monoclinic
_symmetry_space_group_name_Hall '-P 2ybc'
_symmetry_space_group_name_H-M 'P 1 21/c 1'
_atom_sites_solution_hydrogens geom
_atom_sites_solution_primary direct
_atom_sites_solution_secondary difmap
_audit_creation_method SHELXL-97
_cell_angle_alpha 90
_cell_angle_beta 120.487(4)
_cell_angle_gamma 90
_cell_formula_units_Z 4
_cell_length_a 11.3460(6)
_cell_length_b 12.6179(9)
_cell_length_c 13.1230(8)
_cell_measurement_temperature 150(1)
_cell_measurement_theta_max 27.5
_cell_measurement_theta_min 1
_cell_volume 1618.98(19)
_computing_structure_refinement 'SHELXL-97 (Sheldrick, 1997)'
_computing_structure_solution 'SHELXS-97 (Sheldrick, 1990)'
_diffrn_ambient_temperature 150(1)
_diffrn_measured_fraction_theta_full 0.991
_diffrn_measured_fraction_theta_max 0.991
_diffrn_radiation_monochromator graphite
_diffrn_radiation_source 'fine-focus sealed tube'
_diffrn_radiation_type MoK\a
_diffrn_radiation_wavelength 0.71073
_diffrn_reflns_av_R_equivalents 0.0285
_diffrn_reflns_av_sigmaI/netI 0.0207
_diffrn_reflns_limit_h_max 14
_diffrn_reflns_limit_h_min -14
_diffrn_reflns_limit_k_max 15
_diffrn_reflns_limit_k_min -16
_diffrn_reflns_limit_l_max 17
_diffrn_reflns_limit_l_min -17
_diffrn_reflns_number 15667
_diffrn_reflns_theta_full 27.50
_diffrn_reflns_theta_max 27.50
_diffrn_reflns_theta_min 2.64
_exptl_absorpt_coefficient_mu 0.335
_exptl_crystal_colour yellow
_exptl_crystal_density_diffrn 1.421
_exptl_crystal_density_method 'not measured'
_exptl_crystal_description block
_exptl_crystal_F_000 712
_exptl_crystal_size_max 0.32
_exptl_crystal_size_mid 0.28
_exptl_crystal_size_min 0.16
_refine_diff_density_max 0.274
_refine_diff_density_min -0.241
_refine_diff_density_rms 0.047
_refine_ls_extinction_method none
_refine_ls_goodness_of_fit_ref 1.097
_refine_ls_hydrogen_treatment mixed
_refine_ls_matrix_type full
_refine_ls_number_parameters 217
_refine_ls_number_reflns 3687
_refine_ls_number_restraints 0
_refine_ls_restrained_S_all 1.097
_refine_ls_R_factor_all 0.0387
_refine_ls_R_factor_gt 0.0313
_refine_ls_shift/su_max 0.000
_refine_ls_shift/su_mean 0.000
_refine_ls_structure_factor_coef Fsqd
_refine_ls_weighting_details 'calc w=1/[\s^2^(Fo^2^)+(0.0294P)^2^+0.8757P] where P=(Fo^2^+2Fc^2^)/3'
_refine_ls_weighting_scheme calc
_refine_ls_wR_factor_gt 0.0731
_refine_ls_wR_factor_ref 0.0793
_reflns_number_gt 3247
_reflns_number_total 3687
_reflns_threshold_expression >2sigma(I)
_cod_data_source_file CCDC972473.cif
_cod_data_source_block shelxl
_cod_original_sg_symbol_H-M 'P 21/c'
_cod_database_code 4029133

loop_
_symmetry_equiv_pos_as_xyz
'x, y, z'
'-x, y+1/2, -z+1/2'
'-x, -y, -z'
'x, -y-1/2, z-1/2'

loop_
_atom_site_label
_atom_site_type_symbol
_atom_site_fract_x
_atom_site_fract_y
_atom_site_fract_z
_atom_site_U_iso_or_equiv
_atom_site_adp_type
_atom_site_occupancy
_atom_site_symmetry_multiplicity
_atom_site_calc_flag
_atom_site_refinement_flags
S2 S 0.20999(4) 0.19981(3) 0.08388(3) 0.02504(10) Uani 1 1 d .
S1 S 0.02699(4) 0.18170(3) 0.18625(3) 0.02397(10) Uani 1 1 d .
N1 N 0.00109(12) 0.12892(9) -0.12195(10) 0.0196(2) Uani 1 1 d .
N2 N -0.16848(12) 0.10601(9) -0.02468(10) 0.0202(2) Uani 1 1 d .
C2 C 0.04455(13) 0.15294(10) -0.01067(12) 0.0187(3) Uani 1 1 d .
N3 N -0.22754(14) 0.05783(11) -0.40966(11) 0.0297(3) Uani 1 1 d .
C3 C -0.12949(14) 0.09533(10) -0.18699(11) 0.0186(3) Uani 1 1 d .
C11 C -0.12811(16) 0.10163(12) 0.38773(13) 0.0271(3) Uani 1 1 d .
H11 H -0.0922 0.0777 0.4649 0.032 Uiso 1 1 d R
C5 C -0.18163(14) 0.07386(11) -0.31096(12) 0.0212(3) Uani 1 1 d .
C7 C -0.09724(14) 0.15145(11) 0.22626(12) 0.0206(3) Uani 1 1 d .
C1 C -0.04234(14) 0.14201(10) 0.03932(11) 0.0185(3) Uani 1 1 d .
N4 N -0.46366(14) 0.02366(13) -0.26994(12) 0.0363(3) Uani 1 1 d .
C10 C -0.26586(16) 0.12543(13) 0.32013(14) 0.0280(3) Uani 1 1 d .
H10 H -0.3226 0.1173 0.3516 0.034 Uiso 1 1 d R
C4 C -0.21259(14) 0.08333(11) -0.13915(11) 0.0194(3) Uani 1 1 d .
C6 C -0.35269(15) 0.04900(12) -0.21071(12) 0.0246(3) Uani 1 1 d .
C18 C 0.30369(15) 0.11868(12) -0.05895(14) 0.0279(3) Uani 1 1 d .
H18 H 0.2666 0.0537 -0.0564 0.034 Uiso 1 1 d R
C8 C -0.23521(15) 0.17660(12) 0.15784(13) 0.0240(3) Uani 1 1 d .
H8 H -0.2705 0.2030 0.0817 0.029 Uiso 1 1 d R
C13 C 0.28680(14) 0.20719(12) -0.00487(12) 0.0219(3) Uani 1 1 d .
C12 C -0.04310(15) 0.11325(11) 0.34110(12) 0.0232(3) Uani 1 1 d .
H12 H 0.0491 0.0958 0.3860 0.028 Uiso 1 1 d R
C14 C 0.34332(14) 0.30423(12) -0.00670(13) 0.0262(3) Uani 1 1 d .
H14 H 0.3318 0.3630 0.0301 0.031 Uiso 1 1 d R
C9 C -0.31922(15) 0.16176(13) 0.20509(14) 0.0279(3) Uani 1 1 d .
H9 H -0.4122 0.1762 0.1591 0.034 Uiso 1 1 d R
C16 C 0.43314(16) 0.22497(14) -0.11940(14) 0.0326(4) Uani 1 1 d .
H16 H 0.4825 0.2306 -0.1581 0.039 Uiso 1 1 d R
C15 C 0.41781(16) 0.31254(13) -0.06406(14) 0.0318(3) Uani 1 1 d .
H15 H 0.4568 0.3770 -0.0654 0.038 Uiso 1 1 d R
C17 C 0.37637(16) 0.12859(14) -0.11732(14) 0.0330(4) Uani 1 1 d .
H17 H 0.3867 0.0701 -0.1553 0.040 Uiso 1 1 d R

loop_
_atom_site_aniso_label
_atom_site_aniso_U_11
_atom_site_aniso_U_22
_atom_site_aniso_U_33
_atom_site_aniso_U_23
_atom_site_aniso_U_13
_atom_site_aniso_U_12
S2 0.02102(18) 0.0350(2) 0.01909(17) -0.00454(14) 0.01020(14) -0.00598(14)
S1 0.02310(18) 0.0340(2) 0.01628(17) -0.00482(13) 0.01107(14) -0.00639(14)
N1 0.0212(6) 0.0206(6) 0.0180(5) 0.0009(4) 0.0107(5) -0.0003(4)
N2 0.0235(6) 0.0215(6) 0.0173(5) -0.0002(4) 0.0116(5) -0.0014(4)
C2 0.0195(6) 0.0183(6) 0.0177(6) 0.0014(5) 0.0090(5) 0.0001(5)
N3 0.0351(7) 0.0338(7) 0.0219(6) -0.0031(5) 0.0156(6) -0.0015(6)
C3 0.0223(6) 0.0181(6) 0.0161(6) 0.0004(5) 0.0102(5) 0.0007(5)
C11 0.0326(8) 0.0297(8) 0.0233(7) 0.0031(6) 0.0173(6) 0.0004(6)
C5 0.0223(7) 0.0229(7) 0.0211(7) 0.0001(5) 0.0130(6) 0.0000(5)
C7 0.0243(7) 0.0210(6) 0.0196(6) -0.0027(5) 0.0135(6) -0.0018(5)
C1 0.0228(7) 0.0177(6) 0.0154(6) 0.0013(5) 0.0099(5) 0.0005(5)
N4 0.0263(7) 0.0515(9) 0.0300(7) -0.0076(6) 0.0135(6) -0.0077(6)
C10 0.0302(8) 0.0305(8) 0.0308(8) -0.0031(6) 0.0209(7) -0.0038(6)
C4 0.0203(6) 0.0193(6) 0.0179(6) -0.0001(5) 0.0092(5) -0.0006(5)
C6 0.0267(7) 0.0298(7) 0.0208(7) -0.0026(6) 0.0147(6) -0.0016(6)
C18 0.0283(8) 0.0266(7) 0.0313(8) -0.0030(6) 0.0170(7) -0.0057(6)
C8 0.0260(7) 0.0255(7) 0.0190(7) -0.0015(5) 0.0104(6) 0.0019(6)
C13 0.0172(6) 0.0285(7) 0.0186(6) 0.0016(5) 0.0081(5) -0.0013(5)
C12 0.0239(7) 0.0263(7) 0.0200(7) 0.0008(5) 0.0115(6) 0.0020(6)
C14 0.0213(7) 0.0255(7) 0.0277(7) 0.0030(6) 0.0093(6) 0.0002(6)
C9 0.0217(7) 0.0329(8) 0.0280(8) -0.0057(6) 0.0116(6) -0.0005(6)
C16 0.0246(7) 0.0489(10) 0.0269(8) 0.0071(7) 0.0149(6) -0.0007(7)
C15 0.0249(7) 0.0334(8) 0.0342(8) 0.0110(7) 0.0128(7) -0.0039(6)
C17 0.0315(8) 0.0404(9) 0.0320(8) -0.0059(7) 0.0197(7) -0.0022(7)

loop_
_atom_type_symbol
_atom_type_description
_atom_type_scat_dispersion_real
_atom_type_scat_dispersion_imag
_atom_type_scat_source
C C 0.0033 0.0016 'International Tables Vol C Tables 4.2.6.8 and 6.1.1.4'
H H 0.0000 0.0000 'International Tables Vol C Tables 4.2.6.8 and 6.1.1.4'
N N 0.0061 0.0033 'International Tables Vol C Tables 4.2.6.8 and 6.1.1.4'
S S 0.1246 0.1234 'International Tables Vol C Tables 4.2.6.8 and 6.1.1.4'

loop_
_geom_angle_atom_site_label_1
_geom_angle_atom_site_label_2
_geom_angle_atom_site_label_3
_geom_angle
C2 S2 C13 105.07(6)
C1 S1 C7 106.51(6)
C2 N1 C3 116.53(11)
C1 N2 C4 116.80(11)
N1 C2 C1 121.64(12)
N1 C2 S2 121.88(10)
C1 C2 S2 116.48(10)
N1 C3 C4 122.06(12)
N1 C3 C5 117.49(12)
C4 C3 C5 120.45(12)
C10 C11 C12 120.42(14)
C10 C11 H11 119.8
C12 C11 H11 119.8
N3 C5 C3 177.46(15)
C8 C7 C12 120.78(13)
C8 C7 S1 124.22(11)
C12 C7 S1 114.41(11)
N2 C1 C2 120.99(12)
N2 C1 S1 122.50(10)
C2 C1 S1 116.50(10)
C11 C10 C9 119.76(14)
C11 C10 H10 120.2
C9 C10 H10 120.1
N2 C4 C3 121.94(12)
N2 C4 C6 116.84(12)
C3 C4 C6 121.19(12)
N4 C6 C4 177.96(16)
C17 C18 C13 119.01(14)
C17 C18 H18 120.4
C13 C18 H18 120.6
C9 C8 C7 118.96(13)
C9 C8 H8 120.6
C7 C8 H8 120.4
C18 C13 C14 121.08(13)
C18 C13 S2 122.29(11)
C14 C13 S2 116.25(11)
C11 C12 C7 119.34(13)
C11 C12 H12 120.4
C7 C12 H12 120.3
C13 C14 C15 119.23(15)
C13 C14 H14 120.4
C15 C14 H14 120.4
C8 C9 C10 120.70(14)
C8 C9 H9 119.5
C10 C9 H9 119.8
C15 C16 C17 120.60(14)
C15 C16 H16 119.8
C17 C16 H16 119.6
C16 C15 C14 119.82(15)
C16 C15 H15 120.1
C14 C15 H15 120.1
C16 C17 C18 120.24(15)
C16 C17 H17 120.0
C18 C17 H17 119.8

loop_
_geom_bond_atom_site_label_1
_geom_bond_atom_site_label_2
_geom_bond_distance
S2 C2 1.7463(14)
S2 C13 1.7761(14)
S1 C1 1.7460(13)
S1 C7 1.7774(14)
N1 C2 1.3179(17)
N1 C3 1.3491(17)
N2 C1 1.3191(17)
N2 C4 1.3514(17)
C2 C1 1.4413(18)
N3 C5 1.1424(18)
C3 C4 1.3808(18)
C3 C5 1.4469(18)
C11 C10 1.383(2)
C11 C12 1.387(2)
C11 H11 0.9301
C7 C8 1.390(2)
C7 C12 1.3934(19)
N4 C6 1.1395(19)
C10 C9 1.389(2)
C10 H10 0.9300
C4 C6 1.4428(19)
C18 C17 1.387(2)
C18 C13 1.388(2)
C18 H18 0.9300
C8 C9 1.388(2)
C8 H8 0.9300
C13 C14 1.388(2)
C12 H12 0.9300
C14 C15 1.392(2)
C14 H14 0.9300
C9 H9 0.9300
C16 C15 1.381(2)
C16 C17 1.383(2)
C16 H16 0.9300
C15 H15 0.9300
C17 H17 0.9300
